data_4507337
loop_
_publ_author_name
'Goswami, Pramod Kumar'
'Thaimattam, Ram'
'Ramanan, Arunachalam'

_publ_section_title
;
 Multiple Crystal Forms ofp-Aminosalicylic Acid: Salts, Salt Co-Crystal
 Hydrate, Co-Crystals, and Co-Crystal Polymorphs
;
_journal_issue 1
_journal_name_full 'Crystal Growth &amp; Design'
_journal_page_first 360
_journal_paper_doi 10.1021/cg3015332
_journal_volume 13
_journal_year 2013
_chemical_formula_moiety 'C12 H10 N2, C7 H7 N O3'
_chemical_formula_sum 'C19 H17 N3 O3'
_chemical_formula_weight 335.36
_chemical_name_systematic
; 
 ? 
;
_space_group_IT_number 2
_symmetry_cell_setting triclinic
_symmetry_space_group_name_Hall '-P 1'
_symmetry_space_group_name_H-M 'P -1'
_atom_sites_solution_hydrogens geom
_atom_sites_solution_primary direct
_atom_sites_solution_secondary difmap
_audit_creation_method 'SHELXTL-NT2000 ver.6.12'
_cell_angle_alpha 72.801(3)
_cell_angle_beta 84.100(3)
_cell_angle_gamma 77.889(3)
_cell_formula_units_Z 2
_cell_length_a 6.2977(10)
_cell_length_b 9.1148(15)
_cell_length_c 15.243(3)
_cell_measurement_reflns_used 2502
_cell_measurement_temperature 150(2)
_cell_measurement_theta_max 26.44
_cell_measurement_theta_min 2.16
_cell_volume 816.5(2)
_computing_cell_refinement 'Bruker SMART'
_computing_data_collection 'Bruker SMART'
_computing_data_reduction 'Bruker SAINT'
_computing_molecular_graphics 'Bruker SHELXTL'
_computing_publication_material 'Bruker SHELXTL'
_computing_structure_refinement 'SHELXL-97 (Sheldrick, 1997)'
_computing_structure_solution 'SHELXS-97 (Sheldrick, 1990)'
_diffrn_ambient_temperature 150(2)
_diffrn_measured_fraction_theta_full 0.998
_diffrn_measured_fraction_theta_max 0.998
_diffrn_measurement_device_type 'CCD area detector'
_diffrn_measurement_method 'phi and omega scans'
_diffrn_radiation_monochromator graphite
_diffrn_radiation_source 'fine-focus sealed tube'
_diffrn_radiation_type MoK\a
_diffrn_radiation_wavelength 0.71073
_diffrn_reflns_av_R_equivalents 0.0202
_diffrn_reflns_av_sigmaI/netI 0.0221
_diffrn_reflns_limit_h_max 7
_diffrn_reflns_limit_h_min -7
_diffrn_reflns_limit_k_max 10
_diffrn_reflns_limit_k_min -10
_diffrn_reflns_limit_l_max 18
_diffrn_reflns_limit_l_min -18
_diffrn_reflns_number 7862
_diffrn_reflns_theta_full 25.00
_diffrn_reflns_theta_max 25.00
_diffrn_reflns_theta_min 1.40
_exptl_absorpt_coefficient_mu 0.094
_exptl_absorpt_correction_T_max 0.982
_exptl_absorpt_correction_T_min 0.973
_exptl_absorpt_correction_type multi-scan
_exptl_absorpt_process_details '(SADABS; Bruker, 2000)'
_exptl_crystal_colour yellow
_exptl_crystal_density_diffrn 1.364
_exptl_crystal_density_method 'not measured'
_exptl_crystal_description plate
_exptl_crystal_F_000 352
_exptl_crystal_size_max 0.436
_exptl_crystal_size_mid 0.244
_exptl_crystal_size_min 0.193
_refine_diff_density_max 0.142
_refine_diff_density_min -0.204
_refine_diff_density_rms 0.043
_refine_ls_extinction_method none
_refine_ls_goodness_of_fit_ref 1.047
_refine_ls_hydrogen_treatment mixed
_refine_ls_matrix_type full
_refine_ls_number_parameters 242
_refine_ls_number_reflns 2883
_refine_ls_number_restraints 0
_refine_ls_restrained_S_all 1.047
_refine_ls_R_factor_all 0.0416
_refine_ls_R_factor_gt 0.0363
_refine_ls_shift/su_max 0.000
_refine_ls_shift/su_mean 0.000
_refine_ls_structure_factor_coef Fsqd
_refine_ls_weighting_details 'calc w=1/[\s^2^(Fo^2^)+(0.0568P)^2^+0.1448P] where P=(Fo^2^+2Fc^2^)/3'
_refine_ls_weighting_scheme calc
_refine_ls_wR_factor_gt 0.0976
_refine_ls_wR_factor_ref 0.1016
_reflns_number_gt 2502
_reflns_number_total 2883
_reflns_threshold_expression >2sigma(I)
_cod_data_source_file cg3015332_si_003.cif
_cod_data_source_block solid7
_cod_database_code 4507337

loop_
_symmetry_equiv_pos_as_xyz
'x, y, z'
'-x, -y, -z'

loop_
_atom_site_label
_atom_site_type_symbol
_atom_site_fract_x
_atom_site_fract_y
_atom_site_fract_z
_atom_site_U_iso_or_equiv
_atom_site_adp_type
_atom_site_occupancy
_atom_site_symmetry_multiplicity
_atom_site_calc_flag
_atom_site_refinement_flags
O1 O 0.51306(15) 0.64002(11) 0.18757(6) 0.0350(2) Uani 1 1 d .
O2 O 0.85346(15) 0.66436(11) 0.13899(6) 0.0356(2) Uani 1 1 d .
O3 O 1.01942(15) 0.87009(12) 0.17940(7) 0.0373(3) Uani 1 1 d .
N1 N 0.6050(2) 1.15280(16) 0.37602(11) 0.0478(4) Uani 1 1 d .
N2 N 0.55799(19) 0.41004(12) 0.11807(7) 0.0339(3) Uani 1 1 d .
N3 N -0.02875(18) 0.28069(13) 0.41158(8) 0.0354(3) Uani 1 1 d .
C1 C 0.6813(2) 0.70567(14) 0.18089(8) 0.0280(3) Uani 1 1 d .
C2 C 0.6561(2) 0.82800(14) 0.22741(8) 0.0255(3) Uani 1 1 d .
C3 C 0.4620(2) 0.87374(14) 0.27442(9) 0.0272(3) Uani 1 1 d .
H6A H 0.3427 0.8293 0.2731 0.033 Uiso 1 1 calc R
C4 C 0.4430(2) 0.98182(15) 0.32224(9) 0.0313(3) Uani 1 1 d .
H5 H 0.3121 1.0096 0.3529 0.038 Uiso 1 1 calc R
C5 C 0.6213(2) 1.05097(15) 0.32506(9) 0.0311(3) Uani 1 1 d .
C6 C 0.8129(2) 1.01244(14) 0.27515(9) 0.0292(3) Uani 1 1 d .
H7 H 0.9298 1.0606 0.2743 0.035 Uiso 1 1 calc R
C7 C 0.8303(2) 0.90306(14) 0.22693(8) 0.0272(3) Uani 1 1 d .
C8 C 0.7322(2) 0.35922(15) 0.07035(9) 0.0342(3) Uani 1 1 d .
H8 H 0.8527 0.4063 0.0634 0.041 Uiso 1 1 calc R
C9 C 0.7425(2) 0.23986(15) 0.03068(9) 0.0331(3) Uani 1 1 d .
H9 H 0.8677 0.2083 -0.0022 0.040 Uiso 1 1 calc R
C10 C 0.5650(2) 0.16695(14) 0.04007(8) 0.0292(3) Uani 1 1 d .
C11 C 0.5754(2) 0.04259(14) -0.00401(9) 0.0308(3) Uani 1 1 d .
H10 H 0.6987 0.0218 -0.0408 0.037 Uiso 1 1 calc R
C12 C 0.3842(2) 0.21964(15) 0.09107(9) 0.0345(3) Uani 1 1 d .
H11 H 0.2618 0.1740 0.1000 0.041 Uiso 1 1 calc R
C13 C 0.3877(2) 0.34000(16) 0.12824(10) 0.0378(3) Uani 1 1 d .
H12 H 0.2654 0.3738 0.1620 0.045 Uiso 1 1 calc R
C14 C 0.0359(2) 0.40084(16) 0.34787(9) 0.0341(3) Uani 1 1 d .
H15 H -0.0248 0.4330 0.2906 0.041 Uiso 1 1 calc R
C15 C 0.1872(2) 0.47979(15) 0.36211(9) 0.0331(3) Uani 1 1 d .
H14 H 0.2272 0.5621 0.3150 0.040 Uiso 1 1 calc R
C16 C 0.28037(19) 0.43570(14) 0.44752(9) 0.0283(3) Uani 1 1 d .
C17 C 0.4486(2) 0.51507(15) 0.46179(9) 0.0317(3) Uani 1 1 d .
H13 H 0.4865 0.5944 0.4121 0.038 Uiso 1 1 calc R
C18 C 0.2083(2) 0.31362(15) 0.51512(9) 0.0302(3) Uani 1 1 d .
H17 H 0.2611 0.2818 0.5739 0.036 Uiso 1 1 calc R
C19 C 0.0584(2) 0.24086(16) 0.49391(9) 0.0345(3) Uani 1 1 d .
H16 H 0.0145 0.1585 0.5397 0.041 Uiso 1 1 calc R
H1 H 0.547(3) 0.542(3) 0.1563(14) 0.086(6) Uiso 1 1 d .
H2 H 1.001(3) 0.789(2) 0.1586(13) 0.069(6) Uiso 1 1 d .
H3 H 0.721(3) 1.1888(19) 0.3829(11) 0.050(5) Uiso 1 1 d .
H4 H 0.480(3) 1.173(2) 0.4091(12) 0.058(5) Uiso 1 1 d .

loop_
_atom_site_aniso_label
_atom_site_aniso_U_11
_atom_site_aniso_U_22
_atom_site_aniso_U_33
_atom_site_aniso_U_23
_atom_site_aniso_U_13
_atom_site_aniso_U_12
O1 0.0410(5) 0.0319(5) 0.0401(5) -0.0194(4) 0.0029(4) -0.0132(4)
O2 0.0382(5) 0.0375(5) 0.0342(5) -0.0174(4) 0.0017(4) -0.0050(4)
O3 0.0296(5) 0.0490(6) 0.0391(5) -0.0207(5) 0.0044(4) -0.0110(4)
N1 0.0324(7) 0.0538(8) 0.0773(10) -0.0482(8) 0.0020(7) -0.0111(6)
N2 0.0475(7) 0.0268(6) 0.0316(6) -0.0122(5) -0.0028(5) -0.0097(5)
N3 0.0323(6) 0.0400(7) 0.0386(7) -0.0164(5) -0.0022(5) -0.0091(5)
C1 0.0344(7) 0.0256(6) 0.0226(6) -0.0053(5) -0.0031(5) -0.0037(5)
C2 0.0298(7) 0.0230(6) 0.0236(6) -0.0057(5) -0.0054(5) -0.0045(5)
C3 0.0263(6) 0.0254(6) 0.0317(7) -0.0083(5) -0.0047(5) -0.0070(5)
C4 0.0250(6) 0.0320(7) 0.0409(8) -0.0174(6) -0.0014(5) -0.0037(5)
C5 0.0313(7) 0.0269(6) 0.0383(7) -0.0138(6) -0.0069(6) -0.0032(5)
C6 0.0276(6) 0.0281(6) 0.0352(7) -0.0099(5) -0.0062(5) -0.0089(5)
C7 0.0261(6) 0.0292(6) 0.0247(6) -0.0053(5) -0.0029(5) -0.0042(5)
C8 0.0434(8) 0.0300(7) 0.0323(7) -0.0090(6) -0.0034(6) -0.0127(6)
C9 0.0388(7) 0.0320(7) 0.0296(7) -0.0107(6) 0.0004(6) -0.0073(6)
C10 0.0418(7) 0.0222(6) 0.0230(6) -0.0054(5) -0.0059(5) -0.0038(5)
C11 0.0380(7) 0.0273(7) 0.0275(7) -0.0095(5) -0.0019(6) -0.0042(5)
C12 0.0409(8) 0.0307(7) 0.0367(7) -0.0132(6) -0.0002(6) -0.0128(6)
C13 0.0429(8) 0.0360(8) 0.0395(8) -0.0195(6) 0.0053(6) -0.0092(6)
C14 0.0342(7) 0.0386(8) 0.0315(7) -0.0135(6) -0.0059(6) -0.0035(6)
C15 0.0356(7) 0.0314(7) 0.0319(7) -0.0082(6) -0.0007(6) -0.0066(6)
C16 0.0252(6) 0.0273(6) 0.0338(7) -0.0137(5) 0.0002(5) -0.0015(5)
C17 0.0320(7) 0.0294(7) 0.0338(7) -0.0075(6) 0.0000(5) -0.0091(5)
C18 0.0298(7) 0.0334(7) 0.0279(7) -0.0098(5) -0.0024(5) -0.0054(5)
C19 0.0348(7) 0.0356(7) 0.0352(7) -0.0093(6) 0.0001(6) -0.0129(6)

loop_
_atom_type_symbol
_atom_type_description
_atom_type_scat_dispersion_real
_atom_type_scat_dispersion_imag
_atom_type_scat_source
C C 0.0033 0.0016 'International Tables Vol C Tables 4.2.6.8 and 6.1.1.4'
H H 0.0000 0.0000 'International Tables Vol C Tables 4.2.6.8 and 6.1.1.4'
N N 0.0061 0.0033 'International Tables Vol C Tables 4.2.6.8 and 6.1.1.4'
O O 0.0106 0.0060 'International Tables Vol C Tables 4.2.6.8 and 6.1.1.4'

loop_
_geom_angle_atom_site_label_1
_geom_angle_atom_site_label_2
_geom_angle_atom_site_label_3
_geom_angle
_geom_angle_site_symmetry_1
C1 O1 H1 112.0(11) .
C7 O3 H2 103.7(12) .
C5 N1 H3 120.2(11) .
C5 N1 H4 118.9(11) .
H3 N1 H4 120.4(15) .
C8 N2 C13 117.65(11) .
C8 N2 H1 122.1(8) .
C13 N2 H1 120.2(8) .
C14 N3 C19 116.16(11) .
O2 C1 O1 121.89(11) .
O2 C1 C2 122.43(11) .
O1 C1 C2 115.66(11) .
C3 C2 C7 117.62(11) .
C3 C2 C1 122.09(11) .
C7 C2 C1 120.29(11) .
C4 C3 C2 121.95(11) .
C4 C3 H6A 119.0 .
C2 C3 H6A 119.0 .
C3 C4 C5 120.05(12) .
C3 C4 H5 120.0 .
C5 C4 H5 120.0 .
N1 C5 C6 121.23(12) .
N1 C5 C4 119.90(12) .
C6 C5 C4 118.87(11) .
C7 C6 C5 120.52(12) .
C7 C6 H7 119.7 .
C5 C6 H7 119.7 .
O3 C7 C6 118.24(11) .
O3 C7 C2 120.90(11) .
C6 C7 C2 120.86(11) .
N2 C8 C9 123.07(13) .
N2 C8 H8 118.5 .
C9 C8 H8 118.5 .
C8 C9 C10 119.78(12) .
C8 C9 H9 120.1 .
C10 C9 H9 120.1 .
C9 C10 C12 116.77(11) .
C9 C10 C11 119.45(12) .
C12 C10 C11 123.77(12) .
C11 C11 C10 125.65(16) 2_655
C11 C11 H10 117.2 2_655
C10 C11 H10 117.2 .
C13 C12 C10 119.62(13) .
C13 C12 H11 120.2 .
C10 C12 H11 120.2 .
N2 C13 C12 123.10(13) .
N2 C13 H12 118.4 .
C12 C13 H12 118.4 .
N3 C14 C15 123.80(12) .
N3 C14 H15 118.1 .
C15 C14 H15 118.1 .
C14 C15 C16 119.70(12) .
C14 C15 H14 120.2 .
C16 C15 H14 120.2 .
C18 C16 C15 116.69(11) .
C18 C16 C17 123.41(12) .
C15 C16 C17 119.88(12) .
C17 C17 C16 126.42(16) 2_666
C17 C17 H13 116.8 2_666
C16 C17 H13 116.8 .
C19 C18 C16 119.26(12) .
C19 C18 H17 120.4 .
C16 C18 H17 120.4 .
N3 C19 C18 124.34(12) .
N3 C19 H16 117.8 .
C18 C19 H16 117.8 .

loop_
_geom_bond_atom_site_label_1
_geom_bond_atom_site_label_2
_geom_bond_distance
_geom_bond_site_symmetry_2
O1 C1 1.3032(15) .
O1 H1 1.10(2) .
O2 C1 1.2467(15) .
O3 C7 1.3544(15) .
O3 H2 0.92(2) .
N1 C5 1.3584(17) .
N1 H3 0.889(18) .
N1 H4 0.904(19) .
N2 C8 1.3303(17) .
N2 C13 1.3330(18) .
N2 H1 1.47(2) .
N3 C14 1.3361(18) .
N3 C19 1.3403(18) .
C1 C2 1.4634(17) .
C2 C3 1.4015(18) .
C2 C7 1.4079(18) .
C3 C4 1.3687(17) .
C3 H6A 0.9300 .
C4 C5 1.4087(18) .
C4 H5 0.9300 .
C5 C6 1.3963(18) .
C6 C7 1.3846(18) .
C6 H7 0.9300 .
C8 C9 1.3801(18) .
C8 H8 0.9300 .
C9 C10 1.3910(18) .
C9 H9 0.9300 .
C10 C12 1.3933(19) .
C10 C11 1.4666(17) .
C11 C11 1.322(3) 2_655
C11 H10 0.9300 .
C12 C13 1.3802(18) .
C12 H11 0.9300 .
C13 H12 0.9300 .
C14 C15 1.3769(19) .
C14 H15 0.9300 .
C15 C16 1.3962(18) .
C15 H14 0.9300 .
C16 C18 1.3941(18) .
C16 C17 1.4680(18) .
C17 C17 1.320(3) 2_666
C17 H13 0.9300 .
C18 C19 1.3740(19) .
C18 H17 0.9300 .
C19 H16 0.9300 .

loop_
_geom_torsion_atom_site_label_1
_geom_torsion_atom_site_label_2
_geom_torsion_atom_site_label_3
_geom_torsion_atom_site_label_4
_geom_torsion
_geom_torsion_site_symmetry_4
O2 C1 C2 C3 -179.97(11) .
O1 C1 C2 C3 -1.30(17) .
O2 C1 C2 C7 -0.66(18) .
O1 C1 C2 C7 178.01(10) .
C7 C2 C3 C4 -3.11(18) .
C1 C2 C3 C4 176.21(11) .
C2 C3 C4 C5 0.2(2) .
C3 C4 C5 N1 -176.99(13) .
C3 C4 C5 C6 2.80(19) .
N1 C5 C6 C7 177.04(13) .
C4 C5 C6 C7 -2.74(19) .
C5 C6 C7 O3 179.83(11) .
C5 C6 C7 C2 -0.26(19) .
C3 C2 C7 O3 -176.94(11) .
C1 C2 C7 O3 3.72(18) .
C3 C2 C7 C6 3.14(18) .
C1 C2 C7 C6 -176.19(11) .
C13 N2 C8 C9 0.7(2) .
N2 C8 C9 C10 -0.1(2) .
C8 C9 C10 C12 -0.62(18) .
C8 C9 C10 C11 178.64(11) .
C9 C10 C11 C11 175.56(16) 2_655
C12 C10 C11 C11 -5.2(2) 2_655
C9 C10 C12 C13 0.74(19) .
C11 C10 C12 C13 -178.48(12) .
C8 N2 C13 C12 -0.6(2) .
C10 C12 C13 N2 -0.1(2) .
C19 N3 C14 C15 1.74(19) .
N3 C14 C15 C16 -0.6(2) .
C14 C15 C16 C18 -1.43(18) .
C14 C15 C16 C17 177.37(11) .
C18 C16 C17 C17 -0.7(2) 2_666
C15 C16 C17 C17 -179.43(16) 2_666
C15 C16 C18 C19 2.20(18) .
C17 C16 C18 C19 -176.54(12) .
C14 N3 C19 C18 -0.9(2) .
C16 C18 C19 N3 -1.1(2) .
